data_1554391
loop_
_publ_author_name
'Li, Jia'
'Luo, Man'
'Sheng, Xingchao'
'Hua, Haiming'
'Yao, Weiwei'
'Pullarkat, Sumod A.'
'Xu, Li'
'Ma, Mengtao'

_publ_section_title
;
 Unsymmetrical \b-diketiminate magnesium(i) complexes: syntheses and
 application in catalytic hydroboration of alkyne, nitrile and carbonyl
 compounds
;
_journal_issue 24
_journal_name_full 'Organic Chemistry Frontiers'
_journal_page_first 3538
_journal_paper_doi 10.1039/C8QO00720A
_journal_volume 5
_journal_year 2018
_chemical_formula_moiety 'C26 H35 Mg N2'
_chemical_formula_sum 'C26 H35 Mg N2'
_chemical_formula_weight 399.87
_space_group_crystal_system orthorhombic
_space_group_IT_number 56
_space_group_name_Hall '-P 2ab 2ac'
_space_group_name_H-M_alt 'P c c n'
_atom_sites_solution_hydrogens geom
_audit_creation_method SHELXL-2014/7
_audit_update_record
;
2018-01-02 deposited with the CCDC.
2018-11-06 downloaded from the CCDC.
;
_cell_angle_alpha 90
_cell_angle_beta 90
_cell_angle_gamma 90
_cell_formula_units_Z 16
_cell_length_a 17.7085(9)
_cell_length_b 33.2898(16)
_cell_length_c 17.0054(9)
_cell_measurement_reflns_used 9899
_cell_measurement_temperature 135(2)
_cell_measurement_theta_max 24.134
_cell_measurement_theta_min 2.3005
_cell_volume 10024.9(9)
_computing_structure_refinement 'SHELXL-2014/7 (Sheldrick, 2014)'
_diffrn_ambient_temperature 135(2)
_diffrn_measured_fraction_theta_full 0.998
_diffrn_measured_fraction_theta_max 0.998
_diffrn_measurement_device_type 'BRUKER D8 VENTURE PHOTON'
_diffrn_measurement_method 'PHI AND OMEGA SCANS'
_diffrn_radiation_type MoK\a
_diffrn_radiation_wavelength 0.71073
_diffrn_reflns_av_R_equivalents 0.1381
_diffrn_reflns_av_unetI/netI 0.0666
_diffrn_reflns_Laue_measured_fraction_full 0.998
_diffrn_reflns_Laue_measured_fraction_max 0.998
_diffrn_reflns_limit_h_max 20
_diffrn_reflns_limit_h_min -21
_diffrn_reflns_limit_k_max 39
_diffrn_reflns_limit_k_min -39
_diffrn_reflns_limit_l_max 20
_diffrn_reflns_limit_l_min -18
_diffrn_reflns_number 128932
_diffrn_reflns_point_group_measured_fraction_full 0.998
_diffrn_reflns_point_group_measured_fraction_max 0.998
_diffrn_reflns_theta_full 25.079
_diffrn_reflns_theta_max 25.079
_diffrn_reflns_theta_min 2.062
_diffrn_source 'FINE-FOCUS SEALED TUBE'
_exptl_absorpt_coefficient_mu 0.084
_exptl_crystal_colour YELLOW
_exptl_crystal_density_diffrn 1.060
_exptl_crystal_description PRISM
_exptl_crystal_F_000 3472
_exptl_crystal_size_max 0.15
_exptl_crystal_size_mid 0.15
_exptl_crystal_size_min 0.1
_refine_diff_density_max 0.342
_refine_diff_density_min -0.276
_refine_diff_density_rms 0.064
_refine_ls_extinction_method none
_refine_ls_goodness_of_fit_ref 1.236
_refine_ls_hydrogen_treatment constr
_refine_ls_matrix_type full
_refine_ls_number_parameters 541
_refine_ls_number_reflns 8899
_refine_ls_number_restraints 0
_refine_ls_restrained_S_all 1.236
_refine_ls_R_factor_all 0.1431
_refine_ls_R_factor_gt 0.1024
_refine_ls_shift/su_max 0.000
_refine_ls_shift/su_mean 0.000
_refine_ls_structure_factor_coef Fsqd
_refine_ls_weighting_details 'w=1/[\s^2^(Fo^2^)+37.2999P] where P=(Fo^2^+2Fc^2^)/3'
_refine_ls_weighting_scheme calc
_refine_ls_wR_factor_gt 0.1999
_refine_ls_wR_factor_ref 0.2137
_reflns_Friedel_coverage 0.000
_reflns_number_gt 6422
_reflns_number_total 8919
_reflns_threshold_expression 'I > 2\s(I)'
_cod_data_source_file c8qo00720a2.cif
_cod_data_source_block mt12345_a
_cod_database_code 1554391
_shelx_shelxl_version_number 2014/7
_shelx_space_group_comment
;
The symmetry employed for this shelxl refinement is uniquely defined
by the following loop, which should always be used as a source of
symmetry information in preference to the above space-group names.
They are only intended as comments.
;

loop_
_space_group_symop_operation_xyz
'x, y, z'
'-x+1/2, -y+1/2, z'
'-x, y+1/2, -z+1/2'
'x+1/2, -y, -z+1/2'
'-x, -y, -z'
'x-1/2, y-1/2, -z'
'x, -y-1/2, z-1/2'
'-x-1/2, y, z-1/2'

loop_
_atom_site_label
_atom_site_type_symbol
_atom_site_fract_x
_atom_site_fract_y
_atom_site_fract_z
_atom_site_U_iso_or_equiv
_atom_site_adp_type
_atom_site_occupancy
_atom_site_site_symmetry_order
_atom_site_calc_flag
_atom_site_refinement_flags_posn
_atom_site_refinement_flags_adp
Mg1 Mg 0.54283(8) 0.65825(4) 0.33258(9) 0.0260(4) Uani 1 1 d . .
C1 C 0.7174(3) 0.66177(17) 0.5193(3) 0.0442(14) Uani 1 1 d . .
H1A H 0.7575 0.6463 0.4965 0.066 Uiso 1 1 calc R U
H1B H 0.6912 0.6457 0.5576 0.066 Uiso 1 1 calc R U
H1C H 0.7380 0.6852 0.5444 0.066 Uiso 1 1 calc R U
N1 N 0.6247(2) 0.64659(11) 0.4153(2) 0.0252(9) Uani 1 1 d . .
Mg2 Mg 0.43096(8) 0.61387(4) 0.25000(10) 0.0260(4) Uani 1 1 d . .
C2 C 0.6630(3) 0.67447(15) 0.4558(3) 0.0315(12) Uani 1 1 d . .
N2 N 0.5732(2) 0.71766(11) 0.3300(2) 0.0278(9) Uani 1 1 d . .
N3 N 0.4241(2) 0.57820(10) 0.1518(2) 0.0234(8) Uani 1 1 d . .
C3 C 0.6570(3) 0.71540(15) 0.4401(3) 0.0351(12) Uani 1 1 d . .
H3 H 0.6826 0.7319 0.4752 0.042 Uiso 1 1 calc R U
N4 N 0.3167(2) 0.60868(11) 0.2665(2) 0.0274(9) Uani 1 1 d . .
C4 C 0.6191(3) 0.73562(14) 0.3805(3) 0.0308(11) Uani 1 1 d . .
C6 C 0.5399(3) 0.74120(13) 0.2683(3) 0.0267(11) Uani 1 1 d . .
C5 C 0.6339(3) 0.78068(15) 0.3737(4) 0.0457(14) Uani 1 1 d . .
H5A H 0.6622 0.7860 0.3267 0.068 Uiso 1 1 calc R U
H5B H 0.6621 0.7896 0.4186 0.068 Uiso 1 1 calc R U
H5C H 0.5866 0.7948 0.3716 0.068 Uiso 1 1 calc R U
C8 C 0.4362(3) 0.77911(16) 0.2180(4) 0.0511(17) Uani 1 1 d . .
H8 H 0.3891 0.7908 0.2253 0.061 Uiso 1 1 calc R U
C7 C 0.4688(3) 0.75867(14) 0.2801(3) 0.0364(13) Uani 1 1 d . .
C9 C 0.4704(3) 0.78284(16) 0.1460(4) 0.0475(15) Uani 1 1 d . .
C11 C 0.5763(3) 0.74470(14) 0.1964(3) 0.0328(12) Uani 1 1 d . .
C10 C 0.5412(3) 0.76589(15) 0.1357(4) 0.0453(14) Uani 1 1 d . .
H10 H 0.5657 0.7687 0.0877 0.054 Uiso 1 1 calc R U
C12 C 0.6519(3) 0.72493(18) 0.1819(4) 0.0504(15) Uani 1 1 d . .
H12A H 0.6453 0.6964 0.1787 0.076 Uiso 1 1 calc R U
H12B H 0.6856 0.7312 0.2244 0.076 Uiso 1 1 calc R U
H12C H 0.6727 0.7347 0.1334 0.076 Uiso 1 1 calc R U
C13 C 0.4319(4) 0.8037(2) 0.0772(5) 0.086(3) Uani 1 1 d . .
H13A H 0.4686 0.8095 0.0372 0.129 Uiso 1 1 calc R U
H13B H 0.4092 0.8282 0.0950 0.129 Uiso 1 1 calc R U
H13C H 0.3937 0.7864 0.0559 0.129 Uiso 1 1 calc R U
C14 C 0.4304(3) 0.75479(18) 0.3586(4) 0.0519(16) Uani 1 1 d . .
H14A H 0.3870 0.7720 0.3600 0.078 Uiso 1 1 calc R U
H14B H 0.4649 0.7624 0.3995 0.078 Uiso 1 1 calc R U
H14C H 0.4149 0.7274 0.3664 0.078 Uiso 1 1 calc R U
C15 C 0.6422(3) 0.60500(15) 0.4270(3) 0.0299(11) Uani 1 1 d . .
C18 C 0.6707(3) 0.52360(17) 0.4394(4) 0.0484(15) Uani 1 1 d . .
H18 H 0.6801 0.4962 0.4433 0.058 Uiso 1 1 calc R U
C17 C 0.7099(3) 0.54625(17) 0.3863(3) 0.0436(14) Uani 1 1 d . .
H17 H 0.7459 0.5339 0.3547 0.052 Uiso 1 1 calc R U
C16 C 0.6977(3) 0.58702(16) 0.3783(3) 0.0361(12) Uani 1 1 d . .
C19 C 0.6173(3) 0.54118(15) 0.4870(3) 0.0402(13) Uani 1 1 d . .
H19 H 0.5909 0.5255 0.5229 0.048 Uiso 1 1 calc R U
C20 C 0.6022(3) 0.58186(15) 0.4821(3) 0.0314(12) Uani 1 1 d . .
C21 C 0.5434(3) 0.60054(16) 0.5350(3) 0.0395(13) Uani 1 1 d . .
H21 H 0.5423 0.6295 0.5244 0.047 Uiso 1 1 calc R U
C22 C 0.5614(4) 0.5946(2) 0.6223(4) 0.073(2) Uani 1 1 d . .
H22A H 0.5587 0.5666 0.6350 0.110 Uiso 1 1 calc R U
H22B H 0.5254 0.6091 0.6535 0.110 Uiso 1 1 calc R U
H22C H 0.6113 0.6045 0.6331 0.110 Uiso 1 1 calc R U
C23 C 0.4652(3) 0.5836(2) 0.5172(4) 0.0576(17) Uani 1 1 d . .
H23A H 0.4525 0.5890 0.4633 0.086 Uiso 1 1 calc R U
H23B H 0.4286 0.5961 0.5510 0.086 Uiso 1 1 calc R U
H23C H 0.4652 0.5551 0.5260 0.086 Uiso 1 1 calc R U
C24 C 0.7394(3) 0.61164(17) 0.3165(3) 0.0433(14) Uani 1 1 d . .
H24 H 0.7310 0.6401 0.3280 0.052 Uiso 1 1 calc R U
C25 C 0.8244(3) 0.6040(3) 0.3173(4) 0.099(3) Uani 1 1 d . .
H25A H 0.8346 0.5777 0.2968 0.149 Uiso 1 1 calc R U
H25B H 0.8428 0.6058 0.3703 0.149 Uiso 1 1 calc R U
H25C H 0.8493 0.6238 0.2854 0.149 Uiso 1 1 calc R U
C26 C 0.7097(3) 0.6034(2) 0.2354(4) 0.0638(19) Uani 1 1 d . .
H26A H 0.7346 0.6206 0.1983 0.096 Uiso 1 1 calc R U
H26B H 0.6563 0.6085 0.2341 0.096 Uiso 1 1 calc R U
H26C H 0.7191 0.5758 0.2219 0.096 Uiso 1 1 calc R U
C27 C 0.3674(3) 0.53549(15) 0.0497(3) 0.0400(13) Uani 1 1 d . .
H27A H 0.3816 0.5518 0.0056 0.060 Uiso 1 1 calc R U
H27B H 0.3194 0.5231 0.0395 0.060 Uiso 1 1 calc R U
H27C H 0.4048 0.5150 0.0578 0.060 Uiso 1 1 calc R U
C28 C 0.3617(3) 0.56144(13) 0.1224(3) 0.0270(11) Uani 1 1 d . .
C29 C 0.2895(3) 0.56712(13) 0.1543(3) 0.0301(12) Uani 1 1 d . .
H29 H 0.2505 0.5541 0.1281 0.036 Uiso 1 1 calc R U
C30 C 0.2681(2) 0.58950(13) 0.2196(3) 0.0291(11) Uani 1 1 d . .
C31 C 0.1843(3) 0.59212(16) 0.2372(4) 0.0486(16) Uani 1 1 d . .
H31A H 0.1679 0.6195 0.2323 0.073 Uiso 1 1 calc R U
H31B H 0.1750 0.5828 0.2897 0.073 Uiso 1 1 calc R U
H31C H 0.1570 0.5757 0.2006 0.073 Uiso 1 1 calc R U
C32 C 0.2891(3) 0.62806(14) 0.3353(3) 0.0323(12) Uani 1 1 d . .
C33 C 0.2795(3) 0.60590(16) 0.4048(3) 0.0405(13) Uani 1 1 d . .
C34 C 0.2557(3) 0.6262(2) 0.4721(4) 0.0603(18) Uani 1 1 d . .
H34 H 0.2483 0.6116 0.5181 0.072 Uiso 1 1 calc R U
C35 C 0.2430(4) 0.6667(2) 0.4728(5) 0.077(3) Uani 1 1 d . .
C36 C 0.2547(3) 0.68800(19) 0.4048(5) 0.074(3) Uani 1 1 d . .
H36 H 0.2473 0.7157 0.4052 0.089 Uiso 1 1 calc R U
C37 C 0.2773(3) 0.66953(16) 0.3351(4) 0.0504(17) Uani 1 1 d . .
C38 C 0.2888(3) 0.69305(17) 0.2605(5) 0.072(2) Uani 1 1 d . .
H38A H 0.3395 0.6893 0.2421 0.108 Uiso 1 1 calc R U
H38B H 0.2802 0.7211 0.2705 0.108 Uiso 1 1 calc R U
H38C H 0.2539 0.6838 0.2212 0.108 Uiso 1 1 calc R U
C39 C 0.2174(5) 0.6878(3) 0.5474(6) 0.140(5) Uani 1 1 d . .
H39A H 0.1712 0.7020 0.5373 0.210 Uiso 1 1 calc R U
H39B H 0.2556 0.7064 0.5639 0.210 Uiso 1 1 calc R U
H39C H 0.2091 0.6683 0.5880 0.210 Uiso 1 1 calc R U
C40 C 0.2933(4) 0.56131(17) 0.4041(4) 0.0538(16) Uani 1 1 d . .
H40A H 0.2522 0.5481 0.3780 0.081 Uiso 1 1 calc R U
H40B H 0.2971 0.5517 0.4571 0.081 Uiso 1 1 calc R U
H40C H 0.3396 0.5557 0.3766 0.081 Uiso 1 1 calc R U
C41 C 0.4948(3) 0.57105(13) 0.1139(3) 0.0265(11) Uani 1 1 d . .
C42 C 0.5200(3) 0.59897(15) 0.0574(3) 0.0331(12) Uani 1 1 d . .
C43 C 0.5931(3) 0.59390(17) 0.0281(3) 0.0438(14) Uani 1 1 d . .
H43 H 0.6118 0.6125 -0.0077 0.053 Uiso 1 1 calc R U
C44 C 0.6379(3) 0.56257(18) 0.0502(3) 0.0490(15) Uani 1 1 d . .
H44 H 0.6861 0.5599 0.0291 0.059 Uiso 1 1 calc R U
C45 C 0.6117(3) 0.53481(17) 0.1039(3) 0.0402(13) Uani 1 1 d . .
H45 H 0.6422 0.5134 0.1185 0.048 Uiso 1 1 calc R U
C46 C 0.5392(3) 0.53868(14) 0.1366(3) 0.0308(11) Uani 1 1 d . .
C47 C 0.5115(3) 0.50788(14) 0.1958(3) 0.0352(12) Uani 1 1 d . .
H47 H 0.4586 0.5139 0.2076 0.042 Uiso 1 1 calc R U
C48 C 0.5564(4) 0.51087(18) 0.2729(4) 0.0558(17) Uani 1 1 d . .
H48A H 0.6086 0.5050 0.2629 0.084 Uiso 1 1 calc R U
H48B H 0.5367 0.4919 0.3102 0.084 Uiso 1 1 calc R U
H48C H 0.5519 0.5376 0.2938 0.084 Uiso 1 1 calc R U
C49 C 0.5152(3) 0.46500(16) 0.1632(4) 0.0503(15) Uani 1 1 d . .
H49A H 0.4860 0.4634 0.1157 0.076 Uiso 1 1 calc R U
H49B H 0.4950 0.4466 0.2013 0.076 Uiso 1 1 calc R U
H49C H 0.5667 0.4581 0.1521 0.076 Uiso 1 1 calc R U
C50 C 0.4719(3) 0.63362(14) 0.0299(3) 0.0403(13) Uani 1 1 d . .
H50 H 0.4217 0.6304 0.0534 0.048 Uiso 1 1 calc R U
C51 C 0.4622(4) 0.63377(17) -0.0607(3) 0.0558(17) Uani 1 1 d . .
H51A H 0.5106 0.6369 -0.0853 0.084 Uiso 1 1 calc R U
H51B H 0.4300 0.6557 -0.0758 0.084 Uiso 1 1 calc R U
H51C H 0.4398 0.6089 -0.0772 0.084 Uiso 1 1 calc R U
C52 C 0.5039(4) 0.67384(16) 0.0581(4) 0.0628(19) Uani 1 1 d . .
H52A H 0.5549 0.6767 0.0397 0.094 Uiso 1 1 calc R U
H52B H 0.5034 0.6746 0.1146 0.094 Uiso 1 1 calc R U
H52C H 0.4736 0.6954 0.0378 0.094 Uiso 1 1 calc R U

loop_
_atom_site_aniso_label
_atom_site_aniso_U_11
_atom_site_aniso_U_22
_atom_site_aniso_U_33
_atom_site_aniso_U_23
_atom_site_aniso_U_13
_atom_site_aniso_U_12
Mg1 0.0237(8) 0.0242(8) 0.0301(9) -0.0029(7) -0.0011(7) -0.0031(6)
C1 0.038(3) 0.052(3) 0.042(3) -0.004(3) -0.016(3) -0.008(3)
N1 0.026(2) 0.022(2) 0.027(2) -0.0054(17) 0.0016(17) -0.0028(16)
Mg2 0.0195(7) 0.0259(8) 0.0325(9) -0.0018(7) 0.0003(7) -0.0030(6)
C2 0.030(3) 0.039(3) 0.026(3) -0.009(2) 0.001(2) -0.006(2)
N2 0.026(2) 0.028(2) 0.029(2) -0.0028(18) -0.0002(18) -0.0042(17)
N3 0.0213(19) 0.0209(19) 0.028(2) 0.0014(17) -0.0016(17) -0.0033(16)
C3 0.038(3) 0.035(3) 0.032(3) -0.012(2) -0.004(2) -0.014(2)
N4 0.024(2) 0.022(2) 0.037(2) 0.0043(18) -0.0015(18) -0.0028(16)
C4 0.033(3) 0.029(3) 0.030(3) -0.005(2) 0.001(2) -0.005(2)
C6 0.025(2) 0.022(2) 0.032(3) -0.006(2) 0.001(2) -0.006(2)
C5 0.045(3) 0.033(3) 0.059(4) -0.010(3) -0.003(3) -0.011(3)
C8 0.028(3) 0.030(3) 0.096(5) 0.007(3) -0.006(3) 0.001(2)
C7 0.030(3) 0.025(3) 0.054(4) 0.000(3) 0.003(3) -0.003(2)
C9 0.050(4) 0.029(3) 0.063(4) 0.011(3) -0.021(3) -0.011(3)
C11 0.029(3) 0.027(3) 0.042(3) -0.002(2) 0.002(2) -0.006(2)
C10 0.053(4) 0.033(3) 0.050(4) 0.008(3) 0.002(3) -0.010(3)
C12 0.039(3) 0.061(4) 0.051(4) 0.002(3) 0.015(3) -0.004(3)
C13 0.083(5) 0.058(4) 0.117(7) 0.041(4) -0.048(5) -0.014(4)
C14 0.040(3) 0.047(3) 0.069(4) -0.003(3) 0.022(3) 0.004(3)
C15 0.026(3) 0.037(3) 0.027(3) -0.004(2) -0.009(2) -0.001(2)
C18 0.051(4) 0.036(3) 0.058(4) 0.003(3) -0.004(3) 0.018(3)
C17 0.036(3) 0.051(4) 0.044(4) -0.009(3) -0.004(3) 0.014(3)
C16 0.030(3) 0.044(3) 0.034(3) -0.009(3) -0.006(2) 0.002(2)
C19 0.053(3) 0.033(3) 0.034(3) 0.009(2) -0.007(3) 0.005(3)
C20 0.037(3) 0.035(3) 0.023(3) 0.000(2) -0.004(2) 0.006(2)
C21 0.042(3) 0.036(3) 0.041(3) 0.003(3) 0.013(3) -0.001(2)
C22 0.070(5) 0.108(6) 0.041(4) -0.007(4) 0.008(3) -0.012(4)
C23 0.039(3) 0.071(4) 0.062(4) 0.001(3) 0.012(3) 0.001(3)
C24 0.038(3) 0.053(3) 0.039(3) -0.016(3) 0.015(3) -0.006(3)
C25 0.033(4) 0.210(10) 0.054(5) 0.006(6) -0.007(3) -0.027(5)
C26 0.039(3) 0.100(5) 0.053(4) 0.021(4) 0.002(3) -0.007(3)
C27 0.038(3) 0.033(3) 0.049(4) -0.012(3) -0.008(3) -0.004(2)
C28 0.032(3) 0.017(2) 0.033(3) -0.004(2) -0.004(2) -0.003(2)
C29 0.026(3) 0.021(2) 0.043(3) -0.002(2) -0.010(2) -0.005(2)
C30 0.020(2) 0.020(2) 0.048(3) 0.006(2) 0.000(2) -0.0041(19)
C31 0.020(3) 0.044(3) 0.083(5) -0.002(3) -0.001(3) -0.005(2)
C32 0.018(2) 0.031(3) 0.048(3) -0.003(3) 0.007(2) -0.003(2)
C33 0.030(3) 0.046(3) 0.046(3) -0.007(3) 0.009(3) -0.007(2)
C34 0.045(4) 0.078(5) 0.058(4) -0.017(4) 0.024(3) -0.023(3)
C35 0.043(4) 0.079(5) 0.110(7) -0.056(5) 0.039(4) -0.030(4)
C36 0.024(3) 0.041(4) 0.157(8) -0.044(5) 0.022(4) -0.007(3)
C37 0.023(3) 0.029(3) 0.099(5) -0.008(3) 0.012(3) -0.001(2)
C38 0.041(3) 0.027(3) 0.147(7) 0.020(4) -0.001(4) 0.006(3)
C39 0.083(6) 0.161(9) 0.176(10) -0.132(8) 0.074(7) -0.053(6)
C40 0.060(4) 0.054(4) 0.048(4) 0.017(3) 0.005(3) -0.005(3)
C41 0.029(3) 0.025(2) 0.025(3) -0.008(2) 0.003(2) -0.007(2)
C42 0.039(3) 0.032(3) 0.028(3) -0.010(2) 0.007(2) -0.013(2)
C43 0.049(3) 0.044(3) 0.038(3) -0.010(3) 0.014(3) -0.016(3)
C44 0.043(3) 0.059(4) 0.045(4) -0.017(3) 0.014(3) -0.010(3)
C45 0.035(3) 0.045(3) 0.041(3) -0.017(3) -0.001(3) 0.006(2)
C46 0.029(3) 0.031(3) 0.032(3) -0.007(2) -0.004(2) -0.001(2)
C47 0.036(3) 0.031(3) 0.038(3) 0.003(2) -0.001(2) 0.005(2)
C48 0.068(4) 0.046(4) 0.054(4) 0.003(3) -0.006(3) 0.001(3)
C49 0.048(3) 0.035(3) 0.067(4) 0.002(3) -0.010(3) 0.004(3)
C50 0.058(4) 0.027(3) 0.036(3) 0.005(2) 0.005(3) -0.009(3)
C51 0.078(5) 0.042(3) 0.048(4) 0.002(3) -0.010(3) -0.004(3)
C52 0.108(6) 0.031(3) 0.050(4) -0.003(3) -0.010(4) -0.012(3)

loop_
_atom_type_symbol
_atom_type_description
_atom_type_scat_dispersion_real
_atom_type_scat_dispersion_imag
_atom_type_scat_source
C C 0.0033 0.0016 'International Tables Vol C Tables 4.2.6.8 and 6.1.1.4'
H H 0.0000 0.0000 'International Tables Vol C Tables 4.2.6.8 and 6.1.1.4'
N N 0.0061 0.0033 'International Tables Vol C Tables 4.2.6.8 and 6.1.1.4'
Mg Mg 0.0486 0.0363 'International Tables Vol C Tables 4.2.6.8 and 6.1.1.4'

loop_
_geom_angle_atom_site_label_1
_geom_angle_atom_site_label_2
_geom_angle_atom_site_label_3
_geom_angle
N2 Mg1 N1 90.65(16)
N2 Mg1 Mg2 132.38(13)
N1 Mg1 Mg2 136.96(12)
C2 C1 H1A 109.5
C2 C1 H1B 109.5
H1A C1 H1B 109.5
C2 C1 H1C 109.5
H1A C1 H1C 109.5
H1B C1 H1C 109.5
C2 N1 C15 119.2(4)
C2 N1 Mg1 125.3(3)
C15 N1 Mg1 115.4(3)
N4 Mg2 N3 90.22(16)
N4 Mg2 Mg1 131.61(13)
N3 Mg2 Mg1 138.08(12)
N1 C2 C3 122.7(5)
N1 C2 C1 119.8(5)
C3 C2 C1 117.5(4)
C4 N2 C6 118.7(4)
C4 N2 Mg1 125.6(3)
C6 N2 Mg1 115.7(3)
C28 N3 C41 119.1(4)
C28 N3 Mg2 126.6(3)
C41 N3 Mg2 114.3(3)
C4 C3 C2 130.7(5)
C4 C3 H3 114.7
C2 C3 H3 114.7
C30 N4 C32 119.1(4)
C30 N4 Mg2 126.5(3)
C32 N4 Mg2 114.4(3)
N2 C4 C3 123.4(4)
N2 C4 C5 119.9(5)
C3 C4 C5 116.7(4)
C11 C6 C7 120.6(5)
C11 C6 N2 120.0(4)
C7 C6 N2 119.4(4)
C4 C5 H5A 109.5
C4 C5 H5B 109.5
H5A C5 H5B 109.5
C4 C5 H5C 109.5
H5A C5 H5C 109.5
H5B C5 H5C 109.5
C9 C8 C7 122.8(5)
C9 C8 H8 118.6
C7 C8 H8 118.6
C8 C7 C6 118.0(5)
C8 C7 C14 122.2(5)
C6 C7 C14 119.8(5)
C8 C9 C10 118.4(5)
C8 C9 C13 122.0(6)
C10 C9 C13 119.6(6)
C6 C11 C10 119.2(5)
C6 C11 C12 121.2(5)
C10 C11 C12 119.6(5)
C9 C10 C11 121.0(5)
C9 C10 H10 119.5
C11 C10 H10 119.5
C11 C12 H12A 109.5
C11 C12 H12B 109.5
H12A C12 H12B 109.5
C11 C12 H12C 109.5
H12A C12 H12C 109.5
H12B C12 H12C 109.5
C9 C13 H13A 109.5
C9 C13 H13B 109.5
H13A C13 H13B 109.5
C9 C13 H13C 109.5
H13A C13 H13C 109.5
H13B C13 H13C 109.5
C7 C14 H14A 109.5
C7 C14 H14B 109.5
H14A C14 H14B 109.5
C7 C14 H14C 109.5
H14A C14 H14C 109.5
H14B C14 H14C 109.5
C20 C15 C16 120.5(5)
C20 C15 N1 120.9(4)
C16 C15 N1 118.5(4)
C17 C18 C19 120.2(5)
C17 C18 H18 119.9
C19 C18 H18 119.9
C18 C17 C16 121.9(5)
C18 C17 H17 119.1
C16 C17 H17 119.1
C17 C16 C15 117.8(5)
C17 C16 C24 121.3(5)
C15 C16 C24 120.8(5)
C18 C19 C20 120.9(5)
C18 C19 H19 119.5
C20 C19 H19 119.5
C19 C20 C15 118.7(5)
C19 C20 C21 120.1(5)
C15 C20 C21 121.3(4)
C20 C21 C23 110.8(5)
C20 C21 C22 112.4(5)
C23 C21 C22 109.5(5)
C20 C21 H21 108.0
C23 C21 H21 108.0
C22 C21 H21 108.0
C21 C22 H22A 109.5
C21 C22 H22B 109.5
H22A C22 H22B 109.5
C21 C22 H22C 109.5
H22A C22 H22C 109.5
H22B C22 H22C 109.5
C21 C23 H23A 109.5
C21 C23 H23B 109.5
H23A C23 H23B 109.5
C21 C23 H23C 109.5
H23A C23 H23C 109.5
H23B C23 H23C 109.5
C26 C24 C16 111.4(5)
C26 C24 C25 108.9(5)
C16 C24 C25 112.5(5)
C26 C24 H24 107.9
C16 C24 H24 107.9
C25 C24 H24 107.9
C24 C25 H25A 109.5
C24 C25 H25B 109.5
H25A C25 H25B 109.5
C24 C25 H25C 109.5
H25A C25 H25C 109.5
H25B C25 H25C 109.5
C24 C26 H26A 109.5
C24 C26 H26B 109.5
H26A C26 H26B 109.5
C24 C26 H26C 109.5
H26A C26 H26C 109.5
H26B C26 H26C 109.5
C28 C27 H27A 109.5
C28 C27 H27B 109.5
H27A C27 H27B 109.5
C28 C27 H27C 109.5
H27A C27 H27C 109.5
H27B C27 H27C 109.5
N3 C28 C29 123.6(4)
N3 C28 C27 119.4(4)
C29 C28 C27 117.0(4)
C30 C29 C28 129.1(4)
C30 C29 H29 115.5
C28 C29 H29 115.5
N4 C30 C29 123.9(4)
N4 C30 C31 119.0(5)
C29 C30 C31 117.1(4)
C30 C31 H31A 109.5
C30 C31 H31B 109.5
H31A C31 H31B 109.5
C30 C31 H31C 109.5
H31A C31 H31C 109.5
H31B C31 H31C 109.5
C37 C32 C33 120.2(5)
C37 C32 N4 119.9(5)
C33 C32 N4 119.7(4)
C34 C33 C32 118.3(5)
C34 C33 C40 122.2(6)
C32 C33 C40 119.5(5)
C35 C34 C33 122.3(7)
C35 C34 H34 118.8
C33 C34 H34 118.8
C34 C35 C36 118.5(6)
C34 C35 C39 120.9(9)
C36 C35 C39 120.7(8)
C35 C36 C37 122.2(6)
C35 C36 H36 118.9
C37 C36 H36 118.9
C36 C37 C32 118.5(6)
C36 C37 C38 121.8(5)
C32 C37 C38 119.7(6)
C37 C38 H38A 109.5
C37 C38 H38B 109.5
H38A C38 H38B 109.5
C37 C38 H38C 109.5
H38A C38 H38C 109.5
H38B C38 H38C 109.5
C35 C39 H39A 109.5
C35 C39 H39B 109.5
H39A C39 H39B 109.5
C35 C39 H39C 109.5
H39A C39 H39C 109.5
H39B C39 H39C 109.5
C33 C40 H40A 109.5
C33 C40 H40B 109.5
H40A C40 H40B 109.5
C33 C40 H40C 109.5
H40A C40 H40C 109.5
H40B C40 H40C 109.5
C46 C41 C42 121.5(4)
C46 C41 N3 120.0(4)
C42 C41 N3 118.4(4)
C43 C42 C41 117.2(5)
C43 C42 C50 120.4(5)
C41 C42 C50 122.5(4)
C44 C43 C42 122.3(5)
C44 C43 H43 118.9
C42 C43 H43 118.9
C43 C44 C45 119.9(5)
C43 C44 H44 120.1
C45 C44 H44 120.1
C44 C45 C46 120.6(5)
C44 C45 H45 119.7
C46 C45 H45 119.7
C41 C46 C45 118.6(5)
C41 C46 C47 121.7(4)
C45 C46 C47 119.7(5)
C46 C47 C49 112.1(4)
C46 C47 C48 110.8(4)
C49 C47 C48 110.3(4)
C46 C47 H47 107.8
C49 C47 H47 107.8
C48 C47 H47 107.8
C47 C48 H48A 109.5
C47 C48 H48B 109.5
H48A C48 H48B 109.5
C47 C48 H48C 109.5
H48A C48 H48C 109.5
H48B C48 H48C 109.5
C47 C49 H49A 109.5
C47 C49 H49B 109.5
H49A C49 H49B 109.5
C47 C49 H49C 109.5
H49A C49 H49C 109.5
H49B C49 H49C 109.5
C42 C50 C52 111.2(5)
C42 C50 C51 111.9(5)
C52 C50 C51 110.5(4)
C42 C50 H50 107.7
C52 C50 H50 107.7
C51 C50 H50 107.7
C50 C51 H51A 109.5
C50 C51 H51B 109.5
H51A C51 H51B 109.5
C50 C51 H51C 109.5
H51A C51 H51C 109.5
H51B C51 H51C 109.5
C50 C52 H52A 109.5
C50 C52 H52B 109.5
H52A C52 H52B 109.5
C50 C52 H52C 109.5
H52A C52 H52C 109.5
H52B C52 H52C 109.5

loop_
_geom_bond_atom_site_label_1
_geom_bond_atom_site_label_2
_geom_bond_distance
Mg1 N2 2.050(4)
Mg1 N1 2.057(4)
Mg1 Mg2 2.842(2)
C1 C2 1.507(7)
C1 H1A 0.9600
C1 H1B 0.9600
C1 H1C 0.9600
N1 C2 1.341(6)
N1 C15 1.433(6)
Mg2 N4 2.051(4)
Mg2 N3 2.053(4)
C2 C3 1.393(7)
N2 C4 1.325(6)
N2 C6 1.437(6)
N3 C28 1.334(6)
N3 C41 1.429(6)
C3 C4 1.388(7)
C3 H3 0.9300
N4 C30 1.335(6)
N4 C32 1.423(6)
C4 C5 1.527(7)
C6 C11 1.387(7)
C6 C7 1.402(6)
C5 H5A 0.9600
C5 H5B 0.9600
C5 H5C 0.9600
C8 C9 1.372(9)
C8 C7 1.382(8)
C8 H8 0.9300
C7 C14 1.503(7)
C9 C10 1.385(8)
C9 C13 1.522(8)
C11 C10 1.395(7)
C11 C12 1.512(7)
C10 H10 0.9300
C12 H12A 0.9600
C12 H12B 0.9600
C12 H12C 0.9600
C13 H13A 0.9600
C13 H13B 0.9600
C13 H13C 0.9600
C14 H14A 0.9600
C14 H14B 0.9600
C14 H14C 0.9600
C15 C20 1.405(7)
C15 C16 1.418(7)
C18 C17 1.365(8)
C18 C19 1.376(8)
C18 H18 0.9300
C17 C16 1.381(7)
C17 H17 0.9300
C16 C24 1.525(7)
C19 C20 1.383(7)
C19 H19 0.9300
C20 C21 1.510(7)
C21 C23 1.526(8)
C21 C22 1.530(8)
C21 H21 0.9800
C22 H22A 0.9600
C22 H22B 0.9600
C22 H22C 0.9600
C23 H23A 0.9600
C23 H23B 0.9600
C23 H23C 0.9600
C24 C26 1.501(8)
C24 C25 1.526(8)
C24 H24 0.9800
C25 H25A 0.9600
C25 H25B 0.9600
C25 H25C 0.9600
C26 H26A 0.9600
C26 H26B 0.9600
C26 H26C 0.9600
C27 C28 1.512(7)
C27 H27A 0.9600
C27 H27B 0.9600
C27 H27C 0.9600
C28 C29 1.402(7)
C29 C30 1.390(7)
C29 H29 0.9300
C30 C31 1.516(6)
C31 H31A 0.9600
C31 H31B 0.9600
C31 H31C 0.9600
C32 C37 1.396(7)
C32 C33 1.403(7)
C33 C34 1.393(8)
C33 C40 1.504(8)
C34 C35 1.369(9)
C34 H34 0.9300
C35 C36 1.373(11)
C35 C39 1.518(9)
C36 C37 1.393(9)
C36 H36 0.9300
C37 C38 1.506(9)
C38 H38A 0.9600
C38 H38B 0.9600
C38 H38C 0.9600
C39 H39A 0.9600
C39 H39B 0.9600
C39 H39C 0.9600
C40 H40A 0.9600
C40 H40B 0.9600
C40 H40C 0.9600
C41 C46 1.389(7)
C41 C42 1.410(7)
C42 C43 1.397(7)
C42 C50 1.508(7)
C43 C44 1.364(8)
C43 H43 0.9300
C44 C45 1.380(8)
C44 H44 0.9300
C45 C46 1.404(7)
C45 H45 0.9300
C46 C47 1.518(7)
C47 C49 1.533(7)
C47 C48 1.536(7)
C47 H47 0.9800
C48 H48A 0.9600
C48 H48B 0.9600
C48 H48C 0.9600
C49 H49A 0.9600
C49 H49B 0.9600
C49 H49C 0.9600
C50 C52 1.531(7)
C50 C51 1.551(8)
C50 H50 0.9800
C51 H51A 0.9600
C51 H51B 0.9600
C51 H51C 0.9600
C52 H52A 0.9600
C52 H52B 0.9600
C52 H52C 0.9600

loop_
_geom_torsion_atom_site_label_1
_geom_torsion_atom_site_label_2
_geom_torsion_atom_site_label_3
_geom_torsion_atom_site_label_4
_geom_torsion
C15 N1 C2 C3 170.8(5)
Mg1 N1 C2 C3 -6.9(7)
C15 N1 C2 C1 -7.0(7)
Mg1 N1 C2 C1 175.3(3)
N1 C2 C3 C4 -5.8(9)
C1 C2 C3 C4 172.0(5)
C6 N2 C4 C3 -176.9(4)
Mg1 N2 C4 C3 4.3(7)
C6 N2 C4 C5 1.7(7)
Mg1 N2 C4 C5 -177.1(4)
C2 C3 C4 N2 7.4(9)
C2 C3 C4 C5 -171.3(5)
C4 N2 C6 C11 90.7(5)
Mg1 N2 C6 C11 -90.4(4)
C4 N2 C6 C7 -92.6(5)
Mg1 N2 C6 C7 86.3(4)
C9 C8 C7 C6 0.1(8)
C9 C8 C7 C14 -179.9(5)
C11 C6 C7 C8 0.4(7)
N2 C6 C7 C8 -176.2(4)
C11 C6 C7 C14 -179.6(5)
N2 C6 C7 C14 3.8(7)
C7 C8 C9 C10 -1.0(8)
C7 C8 C9 C13 176.9(5)
C7 C6 C11 C10 0.0(7)
N2 C6 C11 C10 176.6(4)
C7 C6 C11 C12 -178.1(5)
N2 C6 C11 C12 -1.5(7)
C8 C9 C10 C11 1.5(8)
C13 C9 C10 C11 -176.5(5)
C6 C11 C10 C9 -1.0(8)
C12 C11 C10 C9 177.2(5)
C2 N1 C15 C20 93.2(5)
Mg1 N1 C15 C20 -88.9(5)
C2 N1 C15 C16 -90.6(5)
Mg1 N1 C15 C16 87.4(4)
C19 C18 C17 C16 -0.1(9)
C18 C17 C16 C15 -0.4(8)
C18 C17 C16 C24 -177.3(5)
C20 C15 C16 C17 1.0(7)
N1 C15 C16 C17 -175.3(4)
C20 C15 C16 C24 177.9(4)
N1 C15 C16 C24 1.7(7)
C17 C18 C19 C20 0.1(9)
C18 C19 C20 C15 0.5(8)
C18 C19 C20 C21 -179.9(5)
C16 C15 C20 C19 -1.0(7)
N1 C15 C20 C19 175.1(4)
C16 C15 C20 C21 179.4(5)
N1 C15 C20 C21 -4.4(7)
C19 C20 C21 C23 -64.2(6)
C15 C20 C21 C23 115.4(5)
C19 C20 C21 C22 58.8(7)
C15 C20 C21 C22 -121.7(6)
C17 C16 C24 C26 73.6(7)
C15 C16 C24 C26 -103.2(6)
C17 C16 C24 C25 -49.0(7)
C15 C16 C24 C25 134.1(6)
C41 N3 C28 C29 -178.9(4)
Mg2 N3 C28 C29 2.2(7)
C41 N3 C28 C27 -0.3(6)
Mg2 N3 C28 C27 -179.3(3)
N3 C28 C29 C30 -0.8(8)
C27 C28 C29 C30 -179.4(5)
C32 N4 C30 C29 -175.0(4)
Mg2 N4 C30 C29 5.3(7)
C32 N4 C30 C31 5.4(6)
Mg2 N4 C30 C31 -174.3(4)
C28 C29 C30 N4 -3.2(8)
C28 C29 C30 C31 176.3(5)
C30 N4 C32 C37 -100.1(5)
Mg2 N4 C32 C37 79.7(5)
C30 N4 C32 C33 84.9(6)
Mg2 N4 C32 C33 -95.3(4)
C37 C32 C33 C34 2.1(8)
N4 C32 C33 C34 177.1(5)
C37 C32 C33 C40 -179.3(5)
N4 C32 C33 C40 -4.3(7)
C32 C33 C34 C35 -1.3(9)
C40 C33 C34 C35 -179.9(6)
C33 C34 C35 C36 -0.5(10)
C33 C34 C35 C39 -179.8(6)
C34 C35 C36 C37 1.6(10)
C39 C35 C36 C37 -179.2(6)
C35 C36 C37 C32 -0.7(9)
C35 C36 C37 C38 179.0(6)
C33 C32 C37 C36 -1.1(8)
N4 C32 C37 C36 -176.1(5)
C33 C32 C37 C38 179.1(5)
N4 C32 C37 C38 4.2(7)
C28 N3 C41 C46 -90.3(5)
Mg2 N3 C41 C46 88.8(4)
C28 N3 C41 C42 93.8(5)
Mg2 N3 C41 C42 -87.1(4)
C46 C41 C42 C43 -3.2(7)
N3 C41 C42 C43 172.6(4)
C46 C41 C42 C50 178.1(4)
N3 C41 C42 C50 -6.1(7)
C41 C42 C43 C44 2.5(8)
C50 C42 C43 C44 -178.7(5)
C42 C43 C44 C45 -0.7(8)
C43 C44 C45 C46 -0.5(8)
C42 C41 C46 C45 2.1(7)
N3 C41 C46 C45 -173.7(4)
C42 C41 C46 C47 -178.3(4)
N3 C41 C46 C47 6.0(7)
C44 C45 C46 C41 -0.2(7)
C44 C45 C46 C47 -179.8(5)
C41 C46 C47 C49 124.7(5)
C45 C46 C47 C49 -55.7(6)
C41 C46 C47 C48 -111.6(5)
C45 C46 C47 C48 68.0(6)
C43 C42 C50 C52 -67.4(6)
C41 C42 C50 C52 111.3(6)
C43 C42 C50 C51 56.7(6)
C41 C42 C50 C51 -124.6(5)
